data_1561213
loop_
_publ_author_name
'Liu, Kang'
'Sun, Yayong'
'Deng, Liming'
'Cao, Fan'
'Han, Jishu'
'Wang, Lei'

_publ_section_title
;
 Cu(II) coordination polymers constructed by tetrafluoroterephthalic acid
 and varied imidazole-containing ligands: Syntheses, structures and
 properties
;
_journal_name_full 'Journal of Solid State Chemistry'
_journal_page_first 24
_journal_page_last 31
_journal_paper_doi 10.1016/j.jssc.2017.10.002
_journal_volume 258
_journal_year 2018
_chemical_formula_moiety 'C28 H32 Cu N8 O2, C14 H14 N4, C8 F4 O4, 4(H2 O)'
_chemical_formula_sum 'C50 H54 Cu F4 N12 O10'
_chemical_formula_weight 1122.59
_space_group_IT_number 2
_space_group_name_Hall '-P 1'
_space_group_name_H-M_alt 'P -1'
_symmetry_cell_setting triclinic
_symmetry_space_group_name_Hall '-P 1'
_symmetry_space_group_name_H-M 'P -1'
_atom_sites_solution_hydrogens geom
_atom_sites_solution_primary direct
_atom_sites_solution_secondary difmap
_cell_angle_alpha 69.022(5)
_cell_angle_beta 74.409(5)
_cell_angle_gamma 77.635(6)
_cell_formula_units_Z 1
_cell_length_a 10.0050(8)
_cell_length_b 11.3720(7)
_cell_length_c 12.5756(5)
_cell_measurement_reflns_used 4478
_cell_measurement_temperature 293(2)
_cell_measurement_theta_max 25.00
_cell_measurement_theta_min 2.17
_cell_volume 1275.71(15)
_computing_cell_refinement 'Siemens Smart'
_computing_data_collection 'Siemens Smart'
_computing_data_reduction 'Siemens Smart'
_computing_molecular_graphics SHELXP-97
_computing_publication_material SHELXTL
_computing_structure_refinement 'SHELXL-97 (Sheldrick, 1997)'
_computing_structure_solution 'SHELXS-97 (Sheldrick, 1990)'
_diffrn_ambient_temperature 293(2)
_diffrn_detector_area_resol_mean 9.00cm
_diffrn_measured_fraction_theta_full 0.999
_diffrn_measured_fraction_theta_max 0.999
_diffrn_measurement_device_type 'CCD area detector'
_diffrn_measurement_method 'phi and omega scans'
_diffrn_radiation_monochromator graphite
_diffrn_radiation_source 'fine-focus sealed tube'
_diffrn_radiation_type MoK\a
_diffrn_radiation_wavelength 0.71073
_diffrn_reflns_av_R_equivalents 0.0196
_diffrn_reflns_av_sigmaI/netI 0.0369
_diffrn_reflns_limit_h_max 11
_diffrn_reflns_limit_h_min -11
_diffrn_reflns_limit_k_max 12
_diffrn_reflns_limit_k_min -13
_diffrn_reflns_limit_l_max 14
_diffrn_reflns_limit_l_min -14
_diffrn_reflns_number 8390
_diffrn_reflns_theta_full 25.00
_diffrn_reflns_theta_max 25.00
_diffrn_reflns_theta_min 2.17
_diffrn_standards_decay_% none
_diffrn_standards_interval_count none
_diffrn_standards_interval_time none
_diffrn_standards_number none
_exptl_absorpt_coefficient_mu 0.514
_exptl_absorpt_correction_T_max 0.905
_exptl_absorpt_correction_T_min 0.866
_exptl_absorpt_correction_type empirical
_exptl_absorpt_process_details SADABS
_exptl_crystal_colour blue
_exptl_crystal_density_diffrn 1.461
_exptl_crystal_density_method 'not measured'
_exptl_crystal_description block
_exptl_crystal_F_000 583
_exptl_crystal_size_max 0.29
_exptl_crystal_size_mid 0.26
_exptl_crystal_size_min 0.22
_refine_diff_density_max 0.213
_refine_diff_density_min -0.382
_refine_diff_density_rms 0.049
_refine_ls_extinction_method none
_refine_ls_goodness_of_fit_ref 1.030
_refine_ls_hydrogen_treatment constr
_refine_ls_matrix_type full
_refine_ls_number_parameters 358
_refine_ls_number_reflns 4478
_refine_ls_number_restraints 0
_refine_ls_restrained_S_all 1.030
_refine_ls_R_factor_all 0.0536
_refine_ls_R_factor_gt 0.0396
_refine_ls_shift/su_max 0.000
_refine_ls_shift/su_mean 0.000
_refine_ls_structure_factor_coef Fsqd
_refine_ls_weighting_details 'calc w=1/[\s^2^(Fo^2^)+(0.0410P)^2^+0.4620P] where P=(Fo^2^+2Fc^2^)/3'
_refine_ls_weighting_scheme calc
_refine_ls_wR_factor_gt 0.0889
_refine_ls_wR_factor_ref 0.0970
_reflns_number_gt 3602
_reflns_number_total 4478
_reflns_threshold_expression >2sigma(I)
_cod_data_source_file JSSC-2018-258-24.cif
_cod_data_source_block l-hnsf-09
_cod_depositor_comments
;
The following automatic conversions were performed:

data item '_symmetry_cell_setting' value 'Triclinic' was changed to
'triclinic' in accordance with the built-in table derived from the
CIF Core dictionary named 'cif_core.dic' version 2.4.5 last updated
on 2014-11-21.

data item '_exptl_crystal_density_meas' value 'none' was changed to
'?' -- the value is perceived as not measured.

Automatic conversion script
Id: cif_fix_values 8369 2020-08-20 11:38:08Z andrius 
;
_cod_original_cell_volume 1275.72(13)
_cod_original_sg_symbol_Hall -P1
_cod_original_sg_symbol_H-M P-1
_cod_database_code 1561213

loop_
_symmetry_equiv_pos_as_xyz
'x, y, z'
'-x, -y, -z'

loop_
_atom_site_label
_atom_site_type_symbol
_atom_site_fract_x
_atom_site_fract_y
_atom_site_fract_z
_atom_site_U_iso_or_equiv
_atom_site_adp_type
_atom_site_occupancy
_atom_site_symmetry_multiplicity
_atom_site_calc_flag
_atom_site_refinement_flags
_atom_site_disorder_assembly
_atom_site_disorder_group
Cu1 Cu 0.5000 0.5000 0.5000 0.04203(15) Uani 1 2 d S . .
F2 F -0.12079(16) 1.18499(15) 0.59586(14) 0.0614(4) Uani 1 1 d . . .
N2 N 0.3809(2) 0.79802(17) 0.63590(14) 0.0319(4) Uani 1 1 d . . .
N3 N 0.4142(2) 0.79052(17) 1.20990(14) 0.0325(4) Uani 1 1 d . . .
F1 F -0.27040(16) 1.00699(16) 0.61708(15) 0.0669(5) Uani 1 1 d . . .
O5 O 0.1923(2) 1.1923(2) 0.56987(17) 0.0651(6) Uani 1 1 d . . .
N1 N 0.4108(2) 0.63095(17) 0.57991(15) 0.0352(5) Uani 1 1 d . . .
C8 C 0.3431(2) 0.8711(2) 1.01663(18) 0.0316(5) Uani 1 1 d . . .
N6 N 0.8410(2) 0.6022(2) 0.97674(18) 0.0428(5) Uani 1 1 d . . .
C18 C -0.1350(2) 1.0009(2) 0.5593(2) 0.0386(6) Uani 1 1 d . . .
C5 C 0.3886(3) 0.8940(2) 0.78135(18) 0.0322(5) Uani 1 1 d . . .
C7 C 0.2361(3) 0.9245(2) 0.95582(19) 0.0394(6) Uani 1 1 d . . .
H7 H 0.1482 0.9522 0.9938 0.047 Uiso 1 1 calc R . .
C6 C 0.2595(3) 0.9368(2) 0.83890(19) 0.0397(6) Uani 1 1 d . . .
H6 H 0.1876 0.9742 0.7987 0.048 Uiso 1 1 calc R . .
C16 C 0.0790(2) 1.0953(2) 0.48886(18) 0.0330(5) Uani 1 1 d . . .
O4 O 0.1943(2) 1.2766(2) 0.38276(18) 0.0762(7) Uani 1 1 d . . .
N5 N 0.8934(2) 0.7449(2) 1.0356(2) 0.0585(6) Uani 1 1 d . . .
C12 C 0.3940(3) 0.6814(2) 1.29647(17) 0.0347(5) Uani 1 1 d . . .
H12 H 0.3146 0.6413 1.3178 0.042 Uiso 1 1 calc R . .
C9 C 0.4720(3) 0.8275(2) 0.95909(18) 0.0361(5) Uani 1 1 d . . .
H9 H 0.5442 0.7905 0.9990 0.043 Uiso 1 1 calc R . .
C4 C 0.4134(3) 0.9091(2) 0.65405(19) 0.0409(6) Uani 1 1 d . . .
H4B H 0.3555 0.9847 0.6164 0.049 Uiso 1 1 calc R . .
H4A H 0.5105 0.9203 0.6180 0.049 Uiso 1 1 calc R . .
C20 C 0.6434(3) 0.4927(2) 0.9915(2) 0.0390(6) Uani 1 1 d . . .
C13 C 0.5410(3) 0.8187(2) 1.2062(2) 0.0436(6) Uani 1 1 d . . .
H13 H 0.5826 0.8895 1.1550 0.052 Uiso 1 1 calc R . .
C17 C -0.0581(3) 1.0925(2) 0.54875(19) 0.0373(6) Uani 1 1 d . . .
C10 C 0.4945(3) 0.8385(2) 0.84278(19) 0.0372(6) Uani 1 1 d . . .
H10 H 0.5815 0.8083 0.8053 0.045 Uiso 1 1 calc R . .
C15 C 0.1628(3) 1.1977(2) 0.4795(2) 0.0409(6) Uani 1 1 d . . .
C3 C 0.2557(3) 0.7522(2) 0.6721(2) 0.0435(6) Uani 1 1 d . . .
H3 H 0.1729 0.7853 0.7127 0.052 Uiso 1 1 calc R . .
C2 C 0.2752(3) 0.6493(2) 0.6375(2) 0.0436(6) Uani 1 1 d . . .
H2 H 0.2069 0.5986 0.6509 0.052 Uiso 1 1 calc R . .
C14 C 0.5950(3) 0.7247(2) 1.2906(2) 0.0431(6) Uani 1 1 d . . .
H14 H 0.6816 0.7193 1.3074 0.052 Uiso 1 1 calc R . .
C22 C 0.7988(3) 0.4840(3) 0.9821(3) 0.0512(7) Uani 1 1 d . . .
H22B H 0.8255 0.4161 1.0488 0.061 Uiso 1 1 calc R . .
H22A H 0.8489 0.4623 0.9127 0.061 Uiso 1 1 calc R . .
C25 C 0.9002(3) 0.7911(3) 0.9184(3) 0.0565(7) Uani 1 1 d . . .
H25 H 0.9237 0.8710 0.8709 0.068 Uiso 1 1 calc R . .
C23 C 0.8570(3) 0.6312(3) 1.0667(2) 0.0528(7) Uani 1 1 d . . .
H23 H 0.8437 0.5765 1.1430 0.063 Uiso 1 1 calc R . .
C1 C 0.4711(3) 0.7227(2) 0.58124(19) 0.0370(5) Uani 1 1 d . . .
H1 H 0.5645 0.7334 0.5483 0.044 Uiso 1 1 calc R . .
C11 C 0.3115(3) 0.8696(2) 1.14141(19) 0.0435(6) Uani 1 1 d . . .
H11B H 0.3037 0.9561 1.1415 0.052 Uiso 1 1 calc R . .
H11A H 0.2211 0.8403 1.1798 0.052 Uiso 1 1 calc R . .
C24 C 0.8682(3) 0.7054(3) 0.8804(2) 0.0522(7) Uani 1 1 d . . .
H24 H 0.8653 0.7148 0.8044 0.063 Uiso 1 1 calc R . .
C21 C 0.5494(3) 0.4858(2) 1.0963(2) 0.0457(6) Uani 1 1 d . . .
H21 H 0.5822 0.4759 1.1619 0.055 Uiso 1 1 calc R . .
C19 C 0.5921(3) 0.5067(2) 0.8955(2) 0.0463(6) Uani 1 1 d . . .
H19 H 0.6537 0.5111 0.8245 0.056 Uiso 1 1 calc R . .
O1 O 0.7507(2) 0.53440(18) 0.50831(18) 0.0566(5) Uani 1 1 d G . .
H1A H 0.8263 0.5112 0.4661 0.085 Uiso 1 1 d G . .
H1B H 0.7659 0.5861 0.5373 0.085 Uiso 1 1 d G . .
O3 O -0.0030(2) 0.7650(2) 1.22086(19) 0.0748(6) Uani 1 1 d G . .
H3A H -0.0595 0.7938 1.2724 0.112 Uiso 1 1 d G . .
H3B H -0.0448 0.7712 1.1681 0.112 Uiso 1 1 d G . .
O2 O -0.0113(2) 0.5019(2) 1.3293(2) 0.0800(7) Uani 1 1 d G . .
H2B H 0.0561 0.4432 1.3445 0.120 Uiso 1 1 d G . .
H2A H 0.0173 0.5737 1.3081 0.120 Uiso 1 1 d G . .
N4 N 0.5021(2) 0.63839(17) 1.34767(14) 0.0352(5) Uani 1 1 d . . .

loop_
_atom_site_aniso_label
_atom_site_aniso_U_11
_atom_site_aniso_U_22
_atom_site_aniso_U_33
_atom_site_aniso_U_23
_atom_site_aniso_U_13
_atom_site_aniso_U_12
Cu1 0.0719(4) 0.0259(2) 0.0250(2) -0.00896(16) -0.01017(19) 0.0021(2)
F2 0.0499(10) 0.0661(10) 0.0855(11) -0.0567(9) 0.0045(8) -0.0102(8)
N2 0.0385(12) 0.0312(10) 0.0288(9) -0.0144(8) -0.0040(8) -0.0058(9)
N3 0.0398(12) 0.0307(10) 0.0250(9) -0.0061(8) -0.0075(8) -0.0041(9)
F1 0.0369(9) 0.0825(12) 0.0917(12) -0.0553(10) 0.0198(8) -0.0235(8)
O5 0.0702(15) 0.0811(15) 0.0677(13) -0.0377(11) -0.0186(11) -0.0294(12)
N1 0.0470(13) 0.0296(10) 0.0293(9) -0.0099(8) -0.0072(9) -0.0056(9)
C8 0.0375(14) 0.0261(12) 0.0306(11) -0.0082(9) -0.0068(10) -0.0049(10)
N6 0.0320(12) 0.0507(13) 0.0508(12) -0.0221(11) -0.0101(9) -0.0039(10)
C18 0.0289(14) 0.0494(15) 0.0415(13) -0.0221(11) 0.0009(10) -0.0102(11)
C5 0.0448(15) 0.0248(11) 0.0301(11) -0.0115(9) -0.0054(10) -0.0094(10)
C7 0.0352(14) 0.0475(15) 0.0377(12) -0.0198(11) -0.0060(10) -0.0013(11)
C6 0.0428(16) 0.0428(14) 0.0389(13) -0.0154(11) -0.0156(11) -0.0039(12)
C16 0.0348(14) 0.0363(13) 0.0316(11) -0.0118(10) -0.0069(10) -0.0104(10)
O4 0.0847(17) 0.0654(14) 0.0706(14) 0.0065(11) -0.0152(12) -0.0446(13)
N5 0.0489(15) 0.0703(17) 0.0669(16) -0.0368(13) -0.0068(12) -0.0105(13)
C12 0.0439(15) 0.0328(13) 0.0264(11) -0.0085(10) -0.0016(10) -0.0123(11)
C9 0.0388(15) 0.0328(13) 0.0329(11) -0.0083(10) -0.0108(10) 0.0033(11)
C4 0.0603(18) 0.0343(13) 0.0317(12) -0.0128(10) -0.0059(11) -0.0145(12)
C20 0.0354(14) 0.0340(13) 0.0502(14) -0.0170(11) -0.0103(11) -0.0017(11)
C13 0.0525(17) 0.0400(14) 0.0372(13) -0.0021(11) -0.0094(11) -0.0218(12)
C17 0.0380(15) 0.0409(14) 0.0393(12) -0.0241(11) -0.0021(10) -0.0064(11)
C10 0.0386(15) 0.0327(13) 0.0367(12) -0.0144(10) -0.0004(10) -0.0010(11)
C15 0.0336(14) 0.0392(14) 0.0561(16) -0.0210(12) -0.0087(12) -0.0084(11)
C3 0.0343(15) 0.0538(16) 0.0497(14) -0.0291(12) -0.0025(11) -0.0069(12)
C2 0.0445(16) 0.0488(15) 0.0448(13) -0.0210(12) -0.0043(12) -0.0171(12)
C14 0.0415(16) 0.0494(15) 0.0383(13) -0.0078(11) -0.0117(11) -0.0122(13)
C22 0.0378(16) 0.0513(17) 0.0707(18) -0.0277(14) -0.0140(13) -0.0010(13)
C25 0.0433(17) 0.0528(17) 0.0706(19) -0.0188(15) -0.0071(14) -0.0086(14)
C23 0.0437(17) 0.071(2) 0.0474(15) -0.0246(14) -0.0077(12) -0.0070(15)
C1 0.0363(14) 0.0389(14) 0.0359(12) -0.0171(10) -0.0005(10) -0.0052(11)
C11 0.0457(16) 0.0485(15) 0.0324(12) -0.0131(11) -0.0103(11) 0.0049(12)
C24 0.0438(17) 0.0660(19) 0.0484(15) -0.0188(14) -0.0105(12) -0.0085(14)
C21 0.0474(17) 0.0507(16) 0.0434(14) -0.0159(12) -0.0135(12) -0.0087(13)
C19 0.0436(17) 0.0515(16) 0.0439(14) -0.0199(12) -0.0011(12) -0.0090(13)
O1 0.0574(13) 0.0462(11) 0.0689(13) -0.0250(9) -0.0036(10) -0.0130(10)
O3 0.0688(15) 0.1046(18) 0.0619(13) -0.0346(13) -0.0065(11) -0.0294(14)
O2 0.0633(16) 0.0828(16) 0.0892(16) -0.0187(15) -0.0163(13) -0.0147(13)
N4 0.0477(13) 0.0297(10) 0.0274(9) -0.0085(8) -0.0086(9) -0.0037(9)

loop_
_atom_type_symbol
_atom_type_description
_atom_type_scat_dispersion_real
_atom_type_scat_dispersion_imag
_atom_type_scat_source
C C 0.0033 0.0016 'International Tables Vol C Tables 4.2.6.8 and 6.1.1.4'
H H 0.0000 0.0000 'International Tables Vol C Tables 4.2.6.8 and 6.1.1.4'
Cu Cu 0.3201 1.2651 'International Tables Vol C Tables 4.2.6.8 and 6.1.1.4'
F F 0.0171 0.0103 'International Tables Vol C Tables 4.2.6.8 and 6.1.1.4'
N N 0.0061 0.0033 'International Tables Vol C Tables 4.2.6.8 and 6.1.1.4'
O O 0.0106 0.0060 'International Tables Vol C Tables 4.2.6.8 and 6.1.1.4'

loop_
_geom_angle_atom_site_label_1
_geom_angle_atom_site_label_2
_geom_angle_atom_site_label_3
_geom_angle
_geom_angle_site_symmetry_1
_geom_angle_site_symmetry_3
N4 Cu1 N4 180.0 1_554 2_667
N4 Cu1 N1 91.65(7) 1_554 2_666
N4 Cu1 N1 88.35(7) 2_667 2_666
N4 Cu1 N1 88.35(7) 1_554 .
N4 Cu1 N1 91.65(7) 2_667 .
N1 Cu1 N1 180.000(1) 2_666 .
C1 N2 C3 107.22(19) . .
C1 N2 C4 125.7(2) . .
C3 N2 C4 127.12(19) . .
C12 N3 C13 107.16(19) . .
C12 N3 C11 125.5(2) . .
C13 N3 C11 127.1(2) . .
C1 N1 C2 105.48(18) . .
C1 N1 Cu1 126.25(16) . .
C2 N1 Cu1 128.17(16) . .
C9 C8 C7 118.8(2) . .
C9 C8 C11 124.2(2) . .
C7 C8 C11 116.9(2) . .
C23 N6 C24 106.5(2) . .
C23 N6 C22 126.6(2) . .
C24 N6 C22 127.0(2) . .
F1 C18 C17 118.6(2) . .
F1 C18 C16 119.5(2) . 2_576
C17 C18 C16 121.9(2) . 2_576
C6 C5 C10 118.8(2) . .
C6 C5 C4 120.3(2) . .
C10 C5 C4 120.9(2) . .
C6 C7 C8 120.4(2) . .
C6 C7 H7 119.8 . .
C8 C7 H7 119.8 . .
C5 C6 C7 120.7(2) . .
C5 C6 H6 119.7 . .
C7 C6 H6 119.7 . .
C17 C16 C18 115.6(2) . 2_576
C17 C16 C15 121.4(2) . .
C18 C16 C15 123.0(2) 2_576 .
C23 N5 C25 104.1(2) . .
N4 C12 N3 110.8(2) . .
N4 C12 H12 124.6 . .
N3 C12 H12 124.6 . .
C10 C9 C8 120.6(2) . .
C10 C9 H9 119.7 . .
C8 C9 H9 119.7 . .
N2 C4 C5 111.80(18) . .
N2 C4 H4B 109.3 . .
C5 C4 H4B 109.3 . .
N2 C4 H4A 109.3 . .
C5 C4 H4A 109.3 . .
H4B C4 H4A 107.9 . .
C19 C20 C21 118.5(2) . .
C19 C20 C22 120.5(2) . .
C21 C20 C22 121.0(2) . .
C14 C13 N3 107.0(2) . .
C14 C13 H13 126.5 . .
N3 C13 H13 126.5 . .
F2 C17 C18 118.6(2) . .
F2 C17 C16 119.0(2) . .
C18 C17 C16 122.4(2) . .
C9 C10 C5 120.7(2) . .
C9 C10 H10 119.7 . .
C5 C10 H10 119.7 . .
O5 C15 O4 126.6(2) . .
O5 C15 C16 116.2(2) . .
O4 C15 C16 117.3(2) . .
C2 C3 N2 106.5(2) . .
C2 C3 H3 126.8 . .
N2 C3 H3 126.8 . .
C3 C2 N1 109.5(2) . .
C3 C2 H2 125.2 . .
N1 C2 H2 125.2 . .
C13 C14 N4 109.0(2) . .
C13 C14 H14 125.5 . .
N4 C14 H14 125.5 . .
N6 C22 C20 113.2(2) . .
N6 C22 H22B 108.9 . .
C20 C22 H22B 108.9 . .
N6 C22 H22A 108.9 . .
C20 C22 H22A 108.9 . .
H22B C22 H22A 107.7 . .
C24 C25 N5 111.0(3) . .
C24 C25 H25 124.5 . .
N5 C25 H25 124.5 . .
N5 C23 N6 112.8(2) . .
N5 C23 H23 123.6 . .
N6 C23 H23 123.6 . .
N1 C1 N2 111.3(2) . .
N1 C1 H1 124.3 . .
N2 C1 H1 124.3 . .
N3 C11 C8 115.49(19) . .
N3 C11 H11B 108.4 . .
C8 C11 H11B 108.4 . .
N3 C11 H11A 108.4 . .
C8 C11 H11A 108.4 . .
H11B C11 H11A 107.5 . .
C25 C24 N6 105.6(2) . .
C25 C24 H24 127.2 . .
N6 C24 H24 127.2 . .
C19 C21 C20 120.8(2) 2_667 .
C19 C21 H21 119.6 2_667 .
C20 C21 H21 119.6 . .
C21 C19 C20 120.7(2) 2_667 .
C21 C19 H19 119.6 2_667 .
C20 C19 H19 119.6 . .
H1A O1 H1B 109.5 . .
H3A O3 H3B 109.5 . .
H2B O2 H2A 109.5 . .
C12 N4 C14 105.98(19) . .
C12 N4 Cu1 123.98(16) . 1_556
C14 N4 Cu1 128.43(16) . 1_556

loop_
_geom_bond_atom_site_label_1
_geom_bond_atom_site_label_2
_geom_bond_distance
_geom_bond_site_symmetry_2
Cu1 N4 1.9952(17) 1_554
Cu1 N4 1.9952(17) 2_667
Cu1 N1 2.0110(17) 2_666
Cu1 N1 2.0110(17) .
F2 C17 1.347(3) .
N2 C1 1.334(3) .
N2 C3 1.360(3) .
N2 C4 1.475(3) .
N3 C12 1.337(3) .
N3 C13 1.359(3) .
N3 C11 1.460(3) .
F1 C18 1.354(3) .
O5 C15 1.227(3) .
N1 C1 1.319(3) .
N1 C2 1.367(3) .
C8 C9 1.383(3) .
C8 C7 1.388(3) .
C8 C11 1.510(3) .
N6 C23 1.342(3) .
N6 C24 1.364(3) .
N6 C22 1.468(3) .
C18 C17 1.373(3) .
C18 C16 1.381(3) 2_576
C5 C6 1.381(3) .
C5 C10 1.387(3) .
C5 C4 1.504(3) .
C7 C6 1.385(3) .
C7 H7 0.9300 .
C6 H6 0.9300 .
C16 C17 1.377(3) .
C16 C18 1.381(3) 2_576
C16 C15 1.529(3) .
O4 C15 1.232(3) .
N5 C23 1.311(4) .
N5 C25 1.363(4) .
C12 N4 1.321(3) .
C12 H12 0.9300 .
C9 C10 1.382(3) .
C9 H9 0.9300 .
C4 H4B 0.9700 .
C4 H4A 0.9700 .
C20 C19 1.381(3) .
C20 C21 1.385(3) .
C20 C22 1.512(3) .
C13 C14 1.345(3) .
C13 H13 0.9300 .
C10 H10 0.9300 .
C3 C2 1.348(3) .
C3 H3 0.9300 .
C2 H2 0.9300 .
C14 N4 1.368(3) .
C14 H14 0.9300 .
C22 H22B 0.9700 .
C22 H22A 0.9700 .
C25 C24 1.354(4) .
C25 H25 0.9300 .
C23 H23 0.9300 .
C1 H1 0.9300 .
C11 H11B 0.9700 .
C11 H11A 0.9700 .
C24 H24 0.9300 .
C21 C19 1.377(4) 2_667
C21 H21 0.9300 .
C19 C21 1.377(4) 2_667
C19 H19 0.9300 .
O1 H1A 0.8498 .
O1 H1B 0.8499 .
O3 H3A 0.8499 .
O3 H3B 0.8499 .
O2 H2B 0.8499 .
O2 H2A 0.8498 .
N4 Cu1 1.9952(17) 1_556

loop_
_geom_hbond_atom_site_label_D
_geom_hbond_atom_site_label_H
_geom_hbond_atom_site_label_A
_geom_hbond_distance_DH
_geom_hbond_distance_HA
_geom_hbond_distance_DA
_geom_hbond_angle_DHA
_geom_hbond_site_symmetry_A
O1 H1A O2 0.85 2.04 2.865(3) 163.4 1_654
O1 H1B O5 0.85 2.46 3.037(3) 125.7 2_676
O3 H3A O5 0.85 2.11 2.931(3) 162.9 2_577
O3 H3B N5 0.85 2.06 2.888(3) 164.5 1_455
O2 H2B O4 0.85 2.08 2.916(3) 168.8 1_546
O2 H2A O3 0.85 2.05 2.818(4) 150.2 .
